data_7061719
loop_
_publ_author_name
'Ganguly, Sayantan'
'Bhunia, Pradip'
'Mayans, J\'ulia'
'Ghosh, Ashutosh'

_publ_section_title
;
 Pentanuclear MII--MnII (M = Ni and Cu) complexes of N2O2 donor ligands
 with a variation of carboxylate anions: syntheses, structures, magnetic
 properties and catecholase-like activities
;
_journal_issue 36
_journal_name_full 'New Journal of Chemistry'
_journal_page_first 17260
_journal_page_last 17271
_journal_paper_doi 10.1039/D2NJ02215J
_journal_volume 46
_journal_year 2022
_chemical_formula_moiety 'C96 H72 Cu2 Mn3 N10 O28, 2(H2 O)'
_chemical_formula_sum 'C96 H76 Cu2 Mn3 N10 O30'
_chemical_formula_weight 2141.56
_space_group_crystal_system monoclinic
_space_group_IT_number 14
_space_group_name_Hall '-P 2ybc'
_space_group_name_H-M_alt 'P 1 21/c 1'
_atom_sites_solution_hydrogens mixed
_audit_creation_date 2022-07-19
_audit_creation_method
;
Olex2 1.2
(compiled 2018.05.29 svn.r3508 for OlexSys, GUI svn.r5506)
;
_audit_update_record
;
2022-08-02 deposited with the CCDC.	2022-08-10 downloaded from the CCDC.
;
_cell_angle_alpha 90
_cell_angle_beta 93.391(8)
_cell_angle_gamma 90
_cell_formula_units_Z 2
_cell_length_a 13.202(3)
_cell_length_b 26.949(6)
_cell_length_c 12.759(3)
_cell_measurement_reflns_used 9803
_cell_measurement_temperature 132(2)
_cell_measurement_theta_max 25.31
_cell_measurement_theta_min 2.20
_cell_volume 4531.5(18)
_computing_cell_refinement 'Bruker SAINT'
_computing_data_collection 'Bruker APEX2'
_computing_data_reduction 'Bruker SAINT'
_computing_molecular_graphics 'Olex2 (Dolomanov et al., 2009)'
_computing_publication_material 'Olex2 (Dolomanov et al., 2009)'
_computing_structure_refinement 'ShelXL (Sheldrick, 2015)'
_computing_structure_solution 'SHELXT 2014/5 (Sheldrick, 2014)'
_diffrn_ambient_temperature 131.94
_diffrn_measured_fraction_theta_full 0.998
_diffrn_measured_fraction_theta_max 0.996
_diffrn_measurement_device_type 'Bruker APEX-II CCD'
_diffrn_measurement_method '\f and \w scans'
_diffrn_radiation_type MoK\a
_diffrn_radiation_wavelength 0.71073
_diffrn_reflns_av_R_equivalents 0.0854
_diffrn_reflns_av_unetI/netI 0.0661
_diffrn_reflns_Laue_measured_fraction_full 0.998
_diffrn_reflns_Laue_measured_fraction_max 0.996
_diffrn_reflns_limit_h_max 15
_diffrn_reflns_limit_h_min -14
_diffrn_reflns_limit_k_max 32
_diffrn_reflns_limit_k_min -32
_diffrn_reflns_limit_l_max 15
_diffrn_reflns_limit_l_min -15
_diffrn_reflns_number 39415
_diffrn_reflns_point_group_measured_fraction_full 0.998
_diffrn_reflns_point_group_measured_fraction_max 0.996
_diffrn_reflns_theta_full 25.242
_diffrn_reflns_theta_max 25.328
_diffrn_reflns_theta_min 2.162
_exptl_absorpt_coefficient_mu 0.960
_exptl_absorpt_correction_T_max 0.751
_exptl_absorpt_correction_T_min 0.597
_exptl_absorpt_correction_type empirical
_exptl_absorpt_process_details SADABS
_exptl_crystal_colour GREEN
_exptl_crystal_density_diffrn 1.570
_exptl_crystal_description BLOCK
_exptl_crystal_F_000 2190
_exptl_crystal_size_max 0.21
_exptl_crystal_size_mid 0.18
_exptl_crystal_size_min 0.16
_refine_diff_density_max 0.745
_refine_diff_density_min -0.704
_refine_diff_density_rms 0.110
_refine_ls_extinction_method none
_refine_ls_goodness_of_fit_ref 1.029
_refine_ls_hydrogen_treatment constr
_refine_ls_matrix_type full
_refine_ls_number_parameters 642
_refine_ls_number_reflns 8251
_refine_ls_number_restraints 6
_refine_ls_restrained_S_all 1.028
_refine_ls_R_factor_all 0.0658
_refine_ls_R_factor_gt 0.0569
_refine_ls_shift/su_max 0.001
_refine_ls_shift/su_mean 0.000
_refine_ls_structure_factor_coef Fsqd
_refine_ls_weighting_details 'w=1/[\s^2^(Fo^2^)+(0.0954P)^2^+5.4135P] where P=(Fo^2^+2Fc^2^)/3'
_refine_ls_weighting_scheme calc
_refine_ls_wR_factor_gt 0.1517
_refine_ls_wR_factor_ref 0.1614
_reflns_Friedel_coverage 0.000
_reflns_number_gt 7037
_reflns_number_total 8251
_reflns_threshold_expression 'I > 2\s(I)'
_cod_data_source_file d2nj02215j2.cif
_cod_data_source_block 3
_cod_depositor_comments
;
The following automatic conversions were performed:

data item '_exptl_absorpt_correction_type' value 'EMPIRICAL' was
changed to 'empirical' in accordance with the
/home/data/users/saulius/crontab/automatic-downloads/rss-feeds/RSC/lib/dictionaries/cif_core.dic
dictionary named 'cif_core.dic' version 2.4.2 last updated on
2011-04-26.

Automatic conversion script
Id: cif_fix_values 7556 2019-12-06 15:28:31Z antanas 

 Adding full bibliography for 7061718--7061720.cif.
;
_cod_original_cell_volume 4531.4(17)
_cod_database_code 7061719
_shelx_shelxl_version_number 2018/3
_shelx_space_group_comment
;
The symmetry employed for this shelxl refinement is uniquely defined
by the following loop, which should always be used as a source of
symmetry information in preference to the above space-group names.
They are only intended as comments.
;
_olex2_refinement_description
;
1. Fixed Uiso
 At 1.2 times of:
  All C(H) groups, All C(H,H) groups
 At 1.5 times of:
  All C(H,H,H) groups, All O(H,H) groups
2. Uiso/Uaniso restraints and constraints
Uanis(O12) \\sim Ueq: with sigma of 0.1 and sigma for terminal atoms of 0.2
3.a Free rotating group:
 O15(H15A,H15B)
3.b Secondary CH2 refined with riding coordinates:
 C14(H14A,H14B), C12(H12A,H12B), C13(H13A,H13B)
3.c Aromatic/amide H refined with riding coordinates:
 C2(H2), C28(H28), C23(H23), C8(H8), C24(H24), C32(H32), C31(H31), C3(H3),
 C30(H30), C46(H46), C18(H18), C42(H42), C35(H35), C39(H39), C19(H19), C21(H21),
  C44(H44), C20(H20), C45(H45), C5(H5), C7(H7), C6(H6), C37(H37), C38(H38)
3.d Idealised Me refined as rotating group:
 C48(H48A,H48B,H48C), C47(H47A,H47B,H47C)
;
_olex2_submission_special_instructions 'No special instructions were received'

loop_
_space_group_symop_operation_xyz
'x, y, z'
'-x, y+1/2, -z+1/2'
'-x, -y, -z'
'x, -y-1/2, z-1/2'

loop_
_atom_site_label
_atom_site_type_symbol
_atom_site_fract_x
_atom_site_fract_y
_atom_site_fract_z
_atom_site_U_iso_or_equiv
_atom_site_adp_type
_atom_site_occupancy
_atom_site_site_symmetry_order
_atom_site_calc_flag
_atom_site_refinement_flags_posn
_atom_site_refinement_flags_adp
_atom_site_refinement_flags_occupancy
_atom_site_disorder_assembly
_atom_site_disorder_group
Mn1 Mn 0.26360(4) 0.52103(2) 0.60037(4) 0.01953(15) Uani 1 1 d . . . . .
Mn2 Mn 0.000000 0.500000 0.500000 0.01942(18) Uani 1 2 d S T P . .
O2 O 0.41217(18) 0.52063(8) 0.67933(18) 0.0218(5) Uani 1 1 d . . . . .
O8 O 0.13666(18) 0.55050(8) 0.48422(17) 0.0230(5) Uani 1 1 d . . . . .
O1 O 0.29665(17) 0.59792(8) 0.64940(18) 0.0220(5) Uani 1 1 d . . . . .
O4 O 0.01537(18) 0.50507(9) 0.66970(18) 0.0252(5) Uani 1 1 d . . . . .
O5 O 0.2639(2) 0.44697(9) 0.54284(19) 0.0280(6) Uani 1 1 d . . . . .
O7 O 0.29654(19) 0.55053(9) 0.44209(18) 0.0269(5) Uani 1 1 d . . . . .
O3 O 0.17890(18) 0.50088(9) 0.72654(18) 0.0254(5) Uani 1 1 d . . . . .
O6 O 0.09659(19) 0.43639(9) 0.5086(2) 0.0290(6) Uani 1 1 d . . . . .
N2 N 0.5829(2) 0.57620(10) 0.7379(2) 0.0219(6) Uani 1 1 d . . . . .
O10 O 0.1418(2) 0.36013(12) 1.1145(2) 0.0445(7) Uani 1 1 d . . . . .
N1 N 0.4534(2) 0.66469(10) 0.6856(2) 0.0230(6) Uani 1 1 d . . . . .
O9 O 0.2582(2) 0.38348(13) 1.0150(3) 0.0524(9) Uani 1 1 d . . . . .
N3 N 0.1706(2) 0.38422(12) 1.0402(2) 0.0302(7) Uani 1 1 d . . . . .
C25 C 0.4482(3) 0.48912(12) 0.7536(3) 0.0207(7) Uani 1 1 d . . . . .
C34 C 0.2010(3) 0.36578(12) 0.5182(3) 0.0246(7) Uani 1 1 d . . . . .
C16 C 0.5371(3) 0.49754(12) 0.8143(3) 0.0207(7) Uani 1 1 d . . . . .
C26 C 0.0853(3) 0.49362(12) 0.7349(3) 0.0200(7) Uani 1 1 d . . . . .
C9 C 0.2228(3) 0.70875(12) 0.7953(3) 0.0237(7) Uani 1 1 d . . . . .
C1 C 0.2405(3) 0.63228(12) 0.6934(2) 0.0202(7) Uani 1 1 d . . . . .
O13 O -0.0624(3) 0.68662(13) 0.1288(3) 0.0628(10) Uani 1 1 d . . . . .
C27 C 0.0573(3) 0.46820(12) 0.8353(3) 0.0214(7) Uani 1 1 d . . . . .
C10 C 0.2804(3) 0.67736(12) 0.7299(2) 0.0207(7) Uani 1 1 d . . . . .
C40 C 0.2058(3) 0.56380(12) 0.4247(2) 0.0227(7) Uani 1 1 d . . . . .
C15 C 0.6107(2) 0.53472(12) 0.7805(2) 0.0207(7) Uani 1 1 d . . . . .
C2 C 0.1343(3) 0.62350(13) 0.7016(3) 0.0246(7) Uani 1 1 d . . . . .
H2 H 0.104141 0.594911 0.669289 0.030 Uiso 1 1 calc R . . . .
C14 C 0.6612(3) 0.60912(13) 0.6985(3) 0.0273(8) Uani 1 1 d . . . . .
H14A H 0.666502 0.603089 0.622483 0.033 Uiso 1 1 calc R . . . .
H14B H 0.727582 0.600914 0.734512 0.033 Uiso 1 1 calc R . . . .
C28 C 0.1288(3) 0.44104(12) 0.8939(3) 0.0227(7) Uani 1 1 d . . . . .
H28 H 0.197362 0.439605 0.875386 0.027 Uiso 1 1 calc R . . . .
C23 C 0.4239(3) 0.41075(12) 0.8420(3) 0.0255(8) Uani 1 1 d . . . . .
H23 H 0.388496 0.380214 0.846689 0.031 Uiso 1 1 calc R . . . .
C41 C 0.1796(3) 0.59713(12) 0.3331(3) 0.0258(8) Uani 1 1 d . . . . .
C11 C 0.3788(3) 0.69492(12) 0.6940(3) 0.0229(7) Uani 1 1 d . . . . .
C8 C 0.2667(3) 0.74835(13) 0.8551(3) 0.0304(8) Uani 1 1 d . . . . .
H8 H 0.336328 0.756202 0.849432 0.036 Uiso 1 1 calc R . . . .
C17 C 0.5635(3) 0.46492(13) 0.9018(3) 0.0218(7) Uani 1 1 d . . . . .
C33 C 0.1856(3) 0.42101(12) 0.5237(3) 0.0230(7) Uani 1 1 d . . . . .
C24 C 0.3938(3) 0.44401(13) 0.7669(3) 0.0257(7) Uani 1 1 d . . . . .
H24 H 0.335404 0.437172 0.722214 0.031 Uiso 1 1 calc R . . . .
C32 C -0.0422(3) 0.47106(13) 0.8655(3) 0.0251(7) Uani 1 1 d . . . . .
H32 H -0.090926 0.489600 0.824038 0.030 Uiso 1 1 calc R . . . .
C29 C 0.0965(3) 0.41570(13) 0.9817(3) 0.0244(7) Uani 1 1 d . . . . .
C31 C -0.0710(3) 0.44716(14) 0.9553(3) 0.0288(8) Uani 1 1 d . . . . .
H31 H -0.138279 0.450548 0.977029 0.035 Uiso 1 1 calc R . . . .
C3 C 0.0759(3) 0.65501(14) 0.7544(3) 0.0279(8) Uani 1 1 d . . . . .
H3 H 0.005168 0.648863 0.755624 0.034 Uiso 1 1 calc R . . . .
O14 O -0.1030(3) 0.65673(17) 0.2755(3) 0.0716(12) Uani 1 1 d . . . . .
C30 C -0.0011(3) 0.41835(14) 1.0131(3) 0.0287(8) Uani 1 1 d . . . . .
H30 H -0.020313 0.400754 1.073373 0.034 Uiso 1 1 calc R . . . .
C48 C 0.7207(3) 0.51939(13) 0.7851(3) 0.0274(8) Uani 1 1 d . . . . .
H48A H 0.746574 0.521788 0.714873 0.041 Uiso 1 1 calc GR . . . .
H48B H 0.726965 0.485090 0.810184 0.041 Uiso 1 1 calc GR . . . .
H48C H 0.760113 0.541339 0.833312 0.041 Uiso 1 1 calc GR . . . .
C46 C 0.2545(3) 0.60917(14) 0.2640(3) 0.0314(8) Uani 1 1 d . . . . .
H46 H 0.321337 0.596489 0.275915 0.038 Uiso 1 1 calc R . . . .
C4 C 0.1182(3) 0.69722(13) 0.8081(3) 0.0250(7) Uani 1 1 d . . . . .
C18 C 0.6401(3) 0.47659(14) 0.9808(3) 0.0288(8) Uani 1 1 d . . . . .
H18 H 0.674833 0.507379 0.977940 0.035 Uiso 1 1 calc R . . . .
C12 C 0.5495(3) 0.68312(13) 0.6478(3) 0.0313(8) Uani 1 1 d . . . . .
H12A H 0.550061 0.719849 0.649555 0.038 Uiso 1 1 calc R . . . .
H12B H 0.555756 0.672465 0.574177 0.038 Uiso 1 1 calc R . . . .
C22 C 0.5072(3) 0.42080(13) 0.9136(3) 0.0258(8) Uani 1 1 d . . . . .
C47 C 0.3829(3) 0.74814(13) 0.6553(3) 0.0293(8) Uani 1 1 d . . . . .
H47A H 0.432105 0.766914 0.699997 0.044 Uiso 1 1 calc GR . . . .
H47B H 0.315654 0.763361 0.658125 0.044 Uiso 1 1 calc GR . . . .
H47C H 0.403445 0.748494 0.582732 0.044 Uiso 1 1 calc GR . . . .
C42 C 0.0828(3) 0.61599(12) 0.3171(3) 0.0278(8) Uani 1 1 d . . . . .
H42 H 0.031443 0.608053 0.363478 0.033 Uiso 1 1 calc R . . . .
C35 C 0.2874(3) 0.34406(15) 0.5630(3) 0.0338(9) Uani 1 1 d . . . . .
H35 H 0.338193 0.363381 0.599703 0.041 Uiso 1 1 calc R . . . .
N5 N -0.0408(3) 0.66501(13) 0.2123(3) 0.0460(9) Uani 1 1 d . . . . .
C13 C 0.6385(3) 0.66332(13) 0.7156(3) 0.0295(8) Uani 1 1 d . . . . .
H13A H 0.699590 0.682965 0.701529 0.035 Uiso 1 1 calc R . . . .
H13B H 0.624554 0.668297 0.790298 0.035 Uiso 1 1 calc R . . . .
C39 C 0.1272(3) 0.33678(15) 0.4665(4) 0.0394(10) Uani 1 1 d . . . . .
H39 H 0.066952 0.351755 0.436928 0.047 Uiso 1 1 calc R . . . .
C19 C 0.6648(3) 0.44421(15) 1.0613(3) 0.0317(9) Uani 1 1 d . . . . .
H19 H 0.717070 0.452505 1.112608 0.038 Uiso 1 1 calc R . . . .
C21 C 0.5346(3) 0.38761(15) 0.9971(3) 0.0329(9) Uani 1 1 d . . . . .
H21 H 0.498348 0.357438 1.003790 0.039 Uiso 1 1 calc R . . . .
C44 C 0.1355(4) 0.65909(14) 0.1624(3) 0.0409(11) Uani 1 1 d . . . . .
H44 H 0.119450 0.680652 0.104873 0.049 Uiso 1 1 calc R . . . .
C20 C 0.6134(3) 0.39908(16) 1.0681(3) 0.0347(9) Uani 1 1 d . . . . .
H20 H 0.633051 0.376199 1.122162 0.042 Uiso 1 1 calc R . . . .
C45 C 0.2312(4) 0.63957(14) 0.1783(3) 0.0375(10) Uani 1 1 d . . . . .
H45 H 0.281556 0.646905 0.130401 0.045 Uiso 1 1 calc R . . . .
N4 N 0.3922(4) 0.27062(19) 0.5975(5) 0.0737(17) Uani 1 1 d . . . . .
C43 C 0.0627(3) 0.64666(13) 0.2321(3) 0.0343(9) Uani 1 1 d . . . . .
C5 C 0.0620(3) 0.72688(15) 0.8753(3) 0.0354(9) Uani 1 1 d . . . . .
H5 H -0.007835 0.719990 0.882159 0.042 Uiso 1 1 calc R . . . .
C7 C 0.2097(3) 0.77561(15) 0.9213(3) 0.0370(9) Uani 1 1 d . . . . .
H7 H 0.240619 0.801834 0.961426 0.044 Uiso 1 1 calc R . . . .
C6 C 0.1065(3) 0.76508(15) 0.9303(3) 0.0411(10) Uani 1 1 d . . . . .
H6 H 0.067555 0.784714 0.974914 0.049 Uiso 1 1 calc R . . . .
O11 O 0.4416(5) 0.2932(2) 0.6628(5) 0.121(2) Uani 1 1 d . . . . .
C36 C 0.2982(4) 0.29300(15) 0.5530(4) 0.0461(12) Uani 1 1 d . . . . .
C37 C 0.2275(4) 0.26375(16) 0.5006(5) 0.0628(17) Uani 1 1 d . . . . .
H37 H 0.237955 0.229040 0.494081 0.075 Uiso 1 1 calc R . . . .
C38 C 0.1410(4) 0.28578(17) 0.4577(5) 0.0606(15) Uani 1 1 d . . . . .
H38 H 0.090267 0.266118 0.421878 0.073 Uiso 1 1 calc R . . . .
O12 O 0.4182(4) 0.23029(15) 0.5661(4) 0.1006(19) Uani 1 1 d . U . . .
Cu1 Cu 0.44143(3) 0.59156(2) 0.69021(3) 0.02054(14) Uani 1 1 d . . . . .
O15 O 0.4937(2) 0.58673(12) 0.4997(2) 0.0435(7) Uani 1 1 d . . . . .
H15A H 0.534843 0.563461 0.481381 0.065 Uiso 1 1 d G . . . .
H15B H 0.435365 0.583194 0.465112 0.065 Uiso 1 1 d G . . . .

loop_
_atom_site_aniso_label
_atom_site_aniso_U_11
_atom_site_aniso_U_22
_atom_site_aniso_U_33
_atom_site_aniso_U_23
_atom_site_aniso_U_13
_atom_site_aniso_U_12
Mn1 0.0165(3) 0.0213(3) 0.0202(3) 0.00128(19) -0.0040(2) -0.00199(19)
Mn2 0.0173(4) 0.0204(4) 0.0198(4) 0.0019(3) -0.0053(3) 0.0002(3)
O2 0.0183(12) 0.0212(11) 0.0250(12) 0.0035(9) -0.0071(9) -0.0025(9)
O8 0.0217(13) 0.0247(12) 0.0220(11) 0.0047(9) -0.0030(10) -0.0040(10)
O1 0.0147(12) 0.0227(12) 0.0281(13) -0.0006(9) -0.0020(10) 0.0017(9)
O4 0.0212(13) 0.0317(13) 0.0221(12) 0.0032(10) -0.0048(10) 0.0025(10)
O5 0.0295(14) 0.0229(12) 0.0308(13) -0.0034(10) -0.0052(11) -0.0018(11)
O7 0.0239(14) 0.0321(13) 0.0244(12) 0.0019(10) -0.0018(10) -0.0019(11)
O3 0.0211(14) 0.0311(13) 0.0238(12) 0.0060(10) -0.0018(10) -0.0021(10)
O6 0.0250(14) 0.0259(12) 0.0353(14) 0.0015(11) -0.0046(11) 0.0053(11)
N2 0.0148(14) 0.0255(14) 0.0254(14) -0.0006(12) 0.0002(11) -0.0005(11)
O10 0.0373(17) 0.0568(18) 0.0392(16) 0.0262(14) 0.0011(13) -0.0044(14)
N1 0.0180(15) 0.0237(14) 0.0275(15) 0.0050(12) 0.0020(12) 0.0003(11)
O9 0.0296(17) 0.076(2) 0.0524(19) 0.0331(17) 0.0106(14) 0.0168(16)
N3 0.0286(18) 0.0368(17) 0.0247(15) 0.0086(13) -0.0017(13) -0.0006(14)
C25 0.0164(17) 0.0246(16) 0.0210(16) 0.0023(13) -0.0001(13) 0.0025(13)
C34 0.0238(19) 0.0223(17) 0.0285(18) -0.0003(14) 0.0068(14) 0.0031(14)
C16 0.0200(18) 0.0211(16) 0.0206(16) -0.0020(13) -0.0008(13) 0.0037(13)
C26 0.0187(18) 0.0202(15) 0.0205(16) -0.0011(13) -0.0037(13) -0.0008(13)
C9 0.0264(19) 0.0245(17) 0.0201(16) 0.0029(13) 0.0010(14) 0.0047(14)
C1 0.0186(17) 0.0244(16) 0.0171(15) 0.0034(12) -0.0025(13) 0.0019(13)
O13 0.088(3) 0.052(2) 0.0467(19) 0.0206(16) -0.0173(18) 0.0169(19)
C27 0.0194(18) 0.0245(16) 0.0201(16) -0.0017(13) -0.0001(13) -0.0019(13)
C10 0.0180(17) 0.0234(16) 0.0207(16) 0.0039(13) 0.0001(13) 0.0028(13)
C40 0.033(2) 0.0180(15) 0.0162(16) -0.0019(13) -0.0041(14) -0.0051(14)
C15 0.0153(17) 0.0274(17) 0.0193(16) -0.0060(13) 0.0004(13) 0.0027(13)
C2 0.0182(18) 0.0257(17) 0.0296(18) 0.0064(14) -0.0023(14) -0.0015(14)
C14 0.0154(18) 0.0303(18) 0.036(2) 0.0021(15) 0.0046(15) -0.0030(14)
C28 0.0154(17) 0.0302(17) 0.0225(17) -0.0006(14) 0.0013(13) -0.0034(14)
C23 0.027(2) 0.0226(17) 0.0274(18) 0.0036(14) 0.0039(15) 0.0003(14)
C41 0.035(2) 0.0202(16) 0.0214(17) -0.0006(13) -0.0025(15) -0.0059(15)
C11 0.0215(18) 0.0250(17) 0.0218(16) 0.0006(13) -0.0014(13) 0.0005(14)
C8 0.031(2) 0.0309(19) 0.0289(19) -0.0017(15) 0.0016(16) 0.0058(16)
C17 0.0169(17) 0.0278(17) 0.0205(16) -0.0008(13) 0.0007(13) 0.0059(14)
C33 0.027(2) 0.0216(16) 0.0194(16) -0.0012(13) -0.0043(14) 0.0013(14)
C24 0.0196(18) 0.0283(18) 0.0285(18) 0.0017(14) -0.0036(14) -0.0007(14)
C32 0.0207(19) 0.0279(17) 0.0263(17) -0.0053(14) -0.0007(14) -0.0006(14)
C29 0.0234(19) 0.0270(17) 0.0227(17) 0.0013(14) -0.0004(14) -0.0008(14)
C31 0.0218(19) 0.038(2) 0.0266(18) -0.0027(15) 0.0051(15) -0.0053(15)
C3 0.0197(18) 0.0353(19) 0.0291(18) 0.0086(15) 0.0036(14) 0.0010(15)
O14 0.061(2) 0.107(3) 0.0467(19) 0.020(2) 0.0043(18) 0.045(2)
C30 0.028(2) 0.0352(19) 0.0226(17) 0.0010(15) 0.0037(15) -0.0084(16)
C48 0.0181(19) 0.0308(18) 0.0332(19) -0.0020(15) -0.0003(15) 0.0018(14)
C46 0.039(2) 0.0267(18) 0.0281(19) -0.0010(15) 0.0002(16) -0.0093(16)
C4 0.0217(18) 0.0288(17) 0.0249(17) 0.0062(14) 0.0043(14) 0.0065(14)
C18 0.0207(19) 0.040(2) 0.0252(18) -0.0030(15) -0.0006(14) 0.0037(15)
C12 0.023(2) 0.0265(18) 0.046(2) 0.0039(16) 0.0108(16) -0.0040(15)
C22 0.0225(19) 0.0292(18) 0.0259(18) 0.0041(14) 0.0032(14) 0.0086(15)
C47 0.026(2) 0.0253(18) 0.036(2) 0.0075(15) -0.0010(15) 0.0000(15)
C42 0.040(2) 0.0214(17) 0.0214(17) -0.0006(14) -0.0019(15) 0.0003(15)
C35 0.034(2) 0.036(2) 0.032(2) 0.0074(16) 0.0064(16) 0.0032(17)
N5 0.066(3) 0.0371(19) 0.0341(19) 0.0054(16) -0.0076(18) 0.0169(18)
C13 0.0181(19) 0.0296(18) 0.040(2) -0.0017(16) 0.0004(15) -0.0086(14)
C39 0.028(2) 0.034(2) 0.057(3) -0.0136(19) 0.0064(19) -0.0047(17)
C19 0.0221(19) 0.053(2) 0.0192(17) 0.0021(16) -0.0031(14) 0.0093(17)
C21 0.031(2) 0.038(2) 0.0303(19) 0.0108(16) 0.0044(16) 0.0033(17)
C44 0.076(3) 0.0232(18) 0.0236(19) 0.0021(15) -0.0012(19) -0.004(2)
C20 0.033(2) 0.046(2) 0.0252(19) 0.0108(17) 0.0020(16) 0.0102(18)
C45 0.056(3) 0.0274(19) 0.030(2) 0.0037(16) 0.0041(18) -0.0116(19)
N4 0.076(4) 0.066(3) 0.083(4) 0.049(3) 0.035(3) 0.039(3)
C43 0.053(3) 0.0218(17) 0.0274(19) -0.0015(15) -0.0064(17) 0.0050(17)
C5 0.035(2) 0.036(2) 0.036(2) 0.0086(17) 0.0132(17) 0.0100(17)
C7 0.046(3) 0.034(2) 0.030(2) -0.0050(16) 0.0009(18) 0.0069(18)
C6 0.048(3) 0.036(2) 0.040(2) 0.0022(18) 0.013(2) 0.0144(19)
O11 0.109(5) 0.127(5) 0.120(5) 0.025(4) -0.036(4) 0.068(4)
C36 0.045(3) 0.032(2) 0.064(3) 0.021(2) 0.027(2) 0.016(2)
C37 0.064(4) 0.0177(19) 0.111(5) -0.001(2) 0.048(3) 0.000(2)
C38 0.046(3) 0.031(2) 0.108(4) -0.022(3) 0.025(3) -0.014(2)
O12 0.107(4) 0.059(2) 0.144(4) 0.049(3) 0.074(3) 0.059(3)
Cu1 0.0149(2) 0.0202(2) 0.0261(2) 0.00222(15) -0.00194(17) -0.00075(15)
O15 0.0359(18) 0.0500(18) 0.0445(17) -0.0024(14) 0.0025(14) -0.0054(14)

loop_
_atom_type_symbol
_atom_type_description
_atom_type_scat_dispersion_real
_atom_type_scat_dispersion_imag
_atom_type_scat_source
C C 0.0033 0.0016 'International Tables Vol C Tables 4.2.6.8 and 6.1.1.4'
H H 0.0000 0.0000 'International Tables Vol C Tables 4.2.6.8 and 6.1.1.4'
Cu Cu 0.3201 1.2651 'International Tables Vol C Tables 4.2.6.8 and 6.1.1.4'
Mn Mn 0.3368 0.7283 'International Tables Vol C Tables 4.2.6.8 and 6.1.1.4'
N N 0.0061 0.0033 'International Tables Vol C Tables 4.2.6.8 and 6.1.1.4'
O O 0.0106 0.0060 'International Tables Vol C Tables 4.2.6.8 and 6.1.1.4'

loop_
_geom_angle_atom_site_label_1
_geom_angle_atom_site_label_2
_geom_angle_atom_site_label_3
_geom_angle
_geom_angle_site_symmetry_1
_geom_angle_site_symmetry_3
_geom_angle_publ_flag
O2 Mn1 O8 155.29(8) . . ?
O2 Mn1 O1 73.24(9) . . ?
O2 Mn1 O7 101.77(9) . . ?
O1 Mn1 O8 89.01(8) . . ?
O1 Mn1 O7 82.88(9) . . ?
O5 Mn1 O2 97.84(9) . . ?
O5 Mn1 O8 96.74(9) . . ?
O5 Mn1 O1 167.79(10) . . ?
O5 Mn1 O7 91.00(9) . . ?
O7 Mn1 O8 58.08(9) . . ?
O3 Mn1 O2 98.79(9) . . ?
O3 Mn1 O8 100.53(9) . . ?
O3 Mn1 O1 97.59(9) . . ?
O3 Mn1 O5 91.96(10) . . ?
O3 Mn1 O7 158.61(10) . . ?
O8 Mn2 O8 180.0 3_566 . ?
O4 Mn2 O8 88.69(9) 3_566 . ?
O4 Mn2 O8 91.31(9) . . ?
O4 Mn2 O8 88.70(9) . 3_566 ?
O4 Mn2 O8 91.31(9) 3_566 3_566 ?
O4 Mn2 O4 180.0 . 3_566 ?
O6 Mn2 O8 89.40(9) . 3_566 ?
O6 Mn2 O8 90.60(9) . . ?
O6 Mn2 O8 90.60(9) 3_566 3_566 ?
O6 Mn2 O8 89.40(9) 3_566 . ?
O6 Mn2 O4 88.78(9) . . ?
O6 Mn2 O4 88.78(9) 3_566 3_566 ?
O6 Mn2 O4 91.22(9) 3_566 . ?
O6 Mn2 O4 91.22(9) . 3_566 ?
O6 Mn2 O6 180.0 . 3_566 ?
C25 O2 Mn1 127.6(2) . . ?
C25 O2 Cu1 120.7(2) . . ?
Cu1 O2 Mn1 101.50(10) . . ?
Mn2 O8 Mn1 106.62(9) . . ?
C40 O8 Mn1 87.8(2) . . ?
C40 O8 Mn2 145.1(2) . . ?
C1 O1 Mn1 132.0(2) . . ?
C1 O1 Cu1 120.5(2) . . ?
Cu1 O1 Mn1 99.62(10) . . ?
C26 O4 Mn2 132.4(2) . . ?
C33 O5 Mn1 124.7(2) . . ?
C40 O7 Mn1 91.50(19) . . ?
C26 O3 Mn1 132.7(2) . . ?
C33 O6 Mn2 145.8(2) . . ?
C15 N2 C14 118.7(3) . . ?
C15 N2 Cu1 123.6(2) . . ?
C14 N2 Cu1 116.0(2) . . ?
C11 N1 C12 119.5(3) . . ?
C11 N1 Cu1 124.4(2) . . ?
C12 N1 Cu1 114.7(2) . . ?
O10 N3 C29 118.1(3) . . ?
O9 N3 O10 122.5(3) . . ?
O9 N3 C29 119.4(3) . . ?
O2 C25 C16 123.1(3) . . ?
O2 C25 C24 117.7(3) . . ?
C16 C25 C24 119.2(3) . . ?
C35 C34 C33 120.8(3) . . ?
C35 C34 C39 120.0(3) . . ?
C39 C34 C33 119.1(3) . . ?
C25 C16 C15 119.9(3) . . ?
C25 C16 C17 119.3(3) . . ?
C17 C16 C15 120.2(3) . . ?
O4 C26 O3 126.6(3) . . ?
O4 C26 C27 117.9(3) . . ?
O3 C26 C27 115.5(3) . . ?
C8 C9 C10 122.8(3) . . ?
C8 C9 C4 118.0(3) . . ?
C4 C9 C10 119.0(3) . . ?
O1 C1 C10 122.6(3) . . ?
O1 C1 C2 119.2(3) . . ?
C10 C1 C2 118.2(3) . . ?
C28 C27 C26 120.2(3) . . ?
C28 C27 C32 120.4(3) . . ?
C32 C27 C26 119.3(3) . . ?
C9 C10 C11 119.7(3) . . ?
C1 C10 C9 120.3(3) . . ?
C1 C10 C11 119.8(3) . . ?
O8 C40 C41 119.6(3) . . ?
O7 C40 O8 121.6(3) . . ?
O7 C40 C41 118.8(3) . . ?
N2 C15 C16 122.4(3) . . ?
N2 C15 C48 120.2(3) . . ?
C16 C15 C48 116.9(3) . . ?
C1 C2 H2 119.3 . . ?
C3 C2 C1 121.4(3) . . ?
C3 C2 H2 119.3 . . ?
N2 C14 H14A 109.1 . . ?
N2 C14 H14B 109.1 . . ?
N2 C14 C13 112.6(3) . . ?
H14A C14 H14B 107.8 . . ?
C13 C14 H14A 109.1 . . ?
C13 C14 H14B 109.1 . . ?
C27 C28 H28 121.2 . . ?
C27 C28 C29 117.5(3) . . ?
C29 C28 H28 121.2 . . ?
C24 C23 H23 119.5 . . ?
C24 C23 C22 121.0(3) . . ?
C22 C23 H23 119.5 . . ?
C46 C41 C40 119.4(3) . . ?
C42 C41 C40 120.4(3) . . ?
C42 C41 C46 120.2(3) . . ?
N1 C11 C10 120.9(3) . . ?
N1 C11 C47 121.9(3) . . ?
C10 C11 C47 116.8(3) . . ?
C9 C8 H8 119.6 . . ?
C7 C8 C9 120.8(4) . . ?
C7 C8 H8 119.6 . . ?
C18 C17 C16 122.8(3) . . ?
C22 C17 C16 119.2(3) . . ?
C22 C17 C18 117.8(3) . . ?
O5 C33 C34 116.5(3) . . ?
O6 C33 O5 126.8(3) . . ?
O6 C33 C34 116.7(3) . . ?
C25 C24 H24 119.3 . . ?
C23 C24 C25 121.3(3) . . ?
C23 C24 H24 119.3 . . ?
C27 C32 H32 119.6 . . ?
C31 C32 C27 120.8(3) . . ?
C31 C32 H32 119.6 . . ?
C28 C29 N3 117.7(3) . . ?
C30 C29 N3 119.4(3) . . ?
C30 C29 C28 122.9(3) . . ?
C32 C31 H31 120.2 . . ?
C30 C31 C32 119.6(3) . . ?
C30 C31 H31 120.2 . . ?
C2 C3 H3 119.3 . . ?
C2 C3 C4 121.5(3) . . ?
C4 C3 H3 119.3 . . ?
C29 C30 C31 118.7(3) . . ?
C29 C30 H30 120.6 . . ?
C31 C30 H30 120.6 . . ?
C15 C48 H48A 109.5 . . ?
C15 C48 H48B 109.5 . . ?
C15 C48 H48C 109.5 . . ?
H48A C48 H48B 109.5 . . ?
H48A C48 H48C 109.5 . . ?
H48B C48 H48C 109.5 . . ?
C41 C46 H46 120.0 . . ?
C45 C46 C41 120.1(4) . . ?
C45 C46 H46 120.0 . . ?
C3 C4 C9 118.1(3) . . ?
C5 C4 C9 119.3(3) . . ?
C5 C4 C3 122.5(3) . . ?
C17 C18 H18 119.4 . . ?
C19 C18 C17 121.2(4) . . ?
C19 C18 H18 119.4 . . ?
N1 C12 H12A 109.6 . . ?
N1 C12 H12B 109.6 . . ?
N1 C12 C13 110.4(3) . . ?
H12A C12 H12B 108.1 . . ?
C13 C12 H12A 109.6 . . ?
C13 C12 H12B 109.6 . . ?
C23 C22 C17 119.1(3) . . ?
C23 C22 C21 121.1(3) . . ?
C17 C22 C21 119.8(3) . . ?
C11 C47 H47A 109.5 . . ?
C11 C47 H47B 109.5 . . ?
C11 C47 H47C 109.5 . . ?
H47A C47 H47B 109.5 . . ?
H47A C47 H47C 109.5 . . ?
H47B C47 H47C 109.5 . . ?
C41 C42 H42 120.9 . . ?
C43 C42 C41 118.1(4) . . ?
C43 C42 H42 120.9 . . ?
C34 C35 H35 121.0 . . ?
C34 C35 C36 118.0(4) . . ?
C36 C35 H35 121.0 . . ?
O13 N5 C43 118.4(4) . . ?
O14 N5 O13 122.3(4) . . ?
O14 N5 C43 119.2(3) . . ?
C14 C13 C12 114.3(3) . . ?
C14 C13 H13A 108.7 . . ?
C14 C13 H13B 108.7 . . ?
C12 C13 H13A 108.7 . . ?
C12 C13 H13B 108.7 . . ?
H13A C13 H13B 107.6 . . ?
C34 C39 H39 119.9 . . ?
C34 C39 C38 120.2(4) . . ?
C38 C39 H39 119.9 . . ?
C18 C19 H19 119.8 . . ?
C18 C19 C20 120.4(4) . . ?
C20 C19 H19 119.8 . . ?
C22 C21 H21 119.9 . . ?
C20 C21 C22 120.1(4) . . ?
C20 C21 H21 119.9 . . ?
C45 C44 H44 120.7 . . ?
C45 C44 C43 118.6(4) . . ?
C43 C44 H44 120.7 . . ?
C19 C20 H20 119.8 . . ?
C21 C20 C19 120.4(4) . . ?
C21 C20 H20 119.8 . . ?
C46 C45 H45 119.9 . . ?
C44 C45 C46 120.2(4) . . ?
C44 C45 H45 119.9 . . ?
O11 N4 C36 118.4(5) . . ?
O11 N4 O12 122.2(6) . . ?
O12 N4 C36 119.4(7) . . ?
C42 C43 N5 118.3(4) . . ?
C42 C43 C44 122.7(4) . . ?
C44 C43 N5 118.9(4) . . ?
C4 C5 H5 119.5 . . ?
C6 C5 C4 121.0(4) . . ?
C6 C5 H5 119.5 . . ?
C8 C7 H7 119.6 . . ?
C8 C7 C6 120.7(4) . . ?
C6 C7 H7 119.6 . . ?
C5 C6 C7 120.2(4) . . ?
C5 C6 H6 119.9 . . ?
C7 C6 H6 119.9 . . ?
C35 C36 N4 117.5(5) . . ?
C37 C36 C35 123.1(4) . . ?
C37 C36 N4 119.4(4) . . ?
C36 C37 H37 120.9 . . ?
C36 C37 C38 118.3(4) . . ?
C38 C37 H37 120.9 . . ?
C39 C38 H38 119.8 . . ?
C37 C38 C39 120.3(5) . . ?
C37 C38 H38 119.8 . . ?
O2 Cu1 O1 83.17(10) . . ?
O2 Cu1 N2 89.79(11) . . ?
O2 Cu1 N1 171.32(11) . . ?
O1 Cu1 N2 172.38(11) . . ?
O1 Cu1 N1 89.05(11) . . ?
N2 Cu1 N1 98.17(12) . . ?
H15A O15 H15B 109.4 . . ?

loop_
_geom_bond_atom_site_label_1
_geom_bond_atom_site_label_2
_geom_bond_distance
_geom_bond_site_symmetry_2
_geom_bond_publ_flag
Mn1 O2 2.151(2) . ?
Mn1 O8 2.311(2) . ?
Mn1 O1 2.201(2) . ?
Mn1 O5 2.127(2) . ?
Mn1 O7 2.237(2) . ?
Mn1 O3 2.086(2) . ?
Mn2 O8 2.278(2) . ?
Mn2 O8 2.278(2) 3_566 ?
Mn2 O4 2.167(2) 3_566 ?
Mn2 O4 2.167(2) . ?
Mn2 O6 2.135(2) 3_566 ?
Mn2 O6 2.135(2) . ?
O2 C25 1.339(4) . ?
O2 Cu1 1.953(2) . ?
O8 C40 1.272(4) . ?
O1 C1 1.331(4) . ?
O1 Cu1 1.959(2) . ?
O4 C26 1.244(4) . ?
O5 C33 1.260(4) . ?
O7 C40 1.257(4) . ?
O3 C26 1.262(4) . ?
O6 C33 1.251(4) . ?
N2 C15 1.287(4) . ?
N2 C14 1.472(4) . ?
N2 Cu1 1.974(3) . ?
O10 N3 1.228(4) . ?
N1 C11 1.288(5) . ?
N1 C12 1.471(4) . ?
N1 Cu1 1.978(3) . ?
O9 N3 1.219(4) . ?
N3 C29 1.465(5) . ?
C25 C16 1.385(5) . ?
C25 C24 1.427(5) . ?
C34 C33 1.504(5) . ?
C34 C35 1.376(5) . ?
C34 C39 1.386(5) . ?
C16 C15 1.478(5) . ?
C16 C17 1.447(5) . ?
C26 C27 1.518(5) . ?
C9 C10 1.438(5) . ?
C9 C8 1.416(5) . ?
C9 C4 1.433(5) . ?
C1 C10 1.393(5) . ?
C1 C2 1.432(5) . ?
O13 N5 1.232(5) . ?
C27 C28 1.379(5) . ?
C27 C32 1.392(5) . ?
C10 C11 1.479(5) . ?
C40 C41 1.498(5) . ?
C15 C48 1.508(5) . ?
C2 H2 0.9500 . ?
C2 C3 1.352(5) . ?
C14 H14A 0.9900 . ?
C14 H14B 0.9900 . ?
C14 C13 1.510(5) . ?
C28 H28 0.9500 . ?
C28 C29 1.399(5) . ?
C23 H23 0.9500 . ?
C23 C24 1.354(5) . ?
C23 C22 1.414(5) . ?
C41 C46 1.402(5) . ?
C41 C42 1.379(5) . ?
C11 C47 1.519(5) . ?
C8 H8 0.9500 . ?
C8 C7 1.377(5) . ?
C17 C18 1.421(5) . ?
C17 C22 1.415(5) . ?
C24 H24 0.9500 . ?
C32 H32 0.9500 . ?
C32 C31 1.387(5) . ?
C29 C30 1.375(5) . ?
C31 H31 0.9500 . ?
C31 C30 1.385(5) . ?
C3 H3 0.9500 . ?
C3 C4 1.425(5) . ?
O14 N5 1.206(5) . ?
C30 H30 0.9500 . ?
C48 H48A 0.9800 . ?
C48 H48B 0.9800 . ?
C48 H48C 0.9800 . ?
C46 H46 0.9500 . ?
C46 C45 1.387(5) . ?
C4 C5 1.415(5) . ?
C18 H18 0.9500 . ?
C18 C19 1.371(5) . ?
C12 H12A 0.9900 . ?
C12 H12B 0.9900 . ?
C12 C13 1.514(5) . ?
C22 C21 1.421(5) . ?
C47 H47A 0.9800 . ?
C47 H47B 0.9800 . ?
C47 H47C 0.9800 . ?
C42 H42 0.9500 . ?
C42 C43 1.377(5) . ?
C35 H35 0.9500 . ?
C35 C36 1.390(6) . ?
N5 C43 1.461(6) . ?
C13 H13A 0.9900 . ?
C13 H13B 0.9900 . ?
C39 H39 0.9500 . ?
C39 C38 1.392(6) . ?
C19 H19 0.9500 . ?
C19 C20 1.398(6) . ?
C21 H21 0.9500 . ?
C21 C20 1.373(6) . ?
C44 H44 0.9500 . ?
C44 C45 1.372(6) . ?
C44 C43 1.389(6) . ?
C20 H20 0.9500 . ?
C45 H45 0.9500 . ?
N4 O11 1.193(8) . ?
N4 C36 1.465(7) . ?
N4 O12 1.214(7) . ?
C5 H5 0.9500 . ?
C5 C6 1.359(6) . ?
C7 H7 0.9500 . ?
C7 C6 1.404(6) . ?
C6 H6 0.9500 . ?
C36 C37 1.366(7) . ?
C37 H37 0.9500 . ?
C37 C38 1.372(8) . ?
C38 H38 0.9500 . ?
O15 H15A 0.8707 . ?
O15 H15B 0.8699 . ?
